data_4020297
loop_
_publ_author_name
'Yusuke Nakashima'
'Toshio Shimizu'
'Kazunori Hirabayashi'
'Fujiko Iwasaki'
'Mikio Yamasaki'
'Nobumasa Kamigata'

_journal_name_full 'Journal of Organic Chemistry'
_journal_page_first 5020
_journal_page_last 5027
_journal_paper_doi 10.1021/jo050343l
_journal_volume 70
_journal_year 2005
_chemical_absolute_configuration ad
_chemical_formula_moiety 'C15 H22 O2 S '
_chemical_formula_sum 'C15 H22 O2 S'
_chemical_formula_weight 266.40
_space_group_IT_number 19
_space_group_name_Hall 'P 2ac 2ab'
_space_group_name_H-M_alt 'P 21 21 21'
_symmetry_cell_setting orthorhombic
_symmetry_Int_Tables_number 19
_symmetry_space_group_name_Hall 'P 2ac 2ab'
_symmetry_space_group_name_H-M 'P 21 21 21'
_cell_angle_alpha 90
_cell_angle_beta 90
_cell_angle_gamma 90
_cell_formula_units_Z 4
_cell_length_a 9.566(2)
_cell_length_b 10.902(3)
_cell_length_c 14.003(4)
_cell_measurement_temperature 103.1
_cell_volume 1460.3(7)
_exptl_crystal_density_diffrn 1.212
_cod_original_formula_sum 'C15 H22 O2 S '
_cod_database_code 4020297

loop_
_symmetry_equiv_pos_site_id
_symmetry_equiv_pos_as_xyz
1 +X,+Y,+Z
2 1/2+X,1/2-Y,-Z
3 -X,1/2+Y,1/2-Z
4 1/2-X,-Y,1/2+Z

loop_
_atom_site_label
_atom_site_type_symbol
_atom_site_fract_x
_atom_site_fract_y
_atom_site_fract_z
_atom_site_U_iso_or_equiv
_atom_site_adp_type
_atom_site_occupancy
_atom_site_symmetry_multiplicity
_atom_site_calc_flag
_atom_site_refinement_flags
_atom_site_disorder_assembly
_atom_site_disorder_group
S1 S 0.96588(3) 0.09017(3) 0.63023(2) 0.01847(7) Uani 1.00 1 d . . .
O1 O 1.0880(1) 0.1611(1) 0.59792(7) 0.0274(3) Uani 1.00 1 d . . .
O2 O 0.8599(1) 0.07248(9) 0.54005(6) 0.0225(2) Uani 1.00 1 d . . .
C1 C 0.7753(1) 0.1814(1) 0.52072(9) 0.0197(3) Uani 1.00 1 d . . .
C2 C 0.7590(1) 0.2441(1) 0.61584(8) 0.0138(3) Uani 1.00 1 d . . .
C3 C 0.8494(1) 0.1992(1) 0.68552(9) 0.0131(3) Uani 1.00 1 d . . .
C4 C 0.8471(1) 0.2424(1) 0.77986(8) 0.0123(3) Uani 1.00 1 d . . .
C5 C 0.7484(1) 0.3344(1) 0.79863(9) 0.0129(3) Uani 1.00 1 d . . .
C6 C 0.6560(1) 0.3821(1) 0.72984(8) 0.0121(3) Uani 1.00 1 d . . .
C7 C 0.6628(1) 0.3355(1) 0.63694(9) 0.0136(3) Uani 1.00 1 d . . .
C41 C 0.9422(1) 0.1915(1) 0.85920(9) 0.0150(3) Uani 1.00 1 d . . .
C42 C 0.9095(2) 0.2480(2) 0.9570(1) 0.0274(4) Uani 1.00 1 d . . .
C43 C 1.0960(1) 0.2205(2) 0.8371(1) 0.0252(4) Uani 1.00 1 d . . .
C44 C 0.9226(2) 0.0518(1) 0.8678(1) 0.0287(4) Uani 1.00 1 d . . .
C61 C 0.5429(1) 0.4759(1) 0.75631(8) 0.0131(3) Uani 1.00 1 d . . .
C62 C 0.4034(1) 0.4073(1) 0.7706(1) 0.0188(3) Uani 1.00 1 d . . .
C63 C 0.5237(1) 0.5705(1) 0.6757(1) 0.0186(3) Uani 1.00 1 d . . .
C64 C 0.5780(1) 0.5455(1) 0.8486(1) 0.0212(3) Uani 1.00 1 d . . .
H1 H 0.824(2) 0.237(2) 0.468(1) 0.042(5) Uiso 1.00 1 d . . .
H2 H 0.686(2) 0.151(1) 0.496(1) 0.027(4) Uiso 1.00 1 d . . .
H5 H 0.742(1) 0.365(1) 0.862(1) 0.018(4) Uiso 1.00 1 d . . .
H7 H 0.599(2) 0.362(1) 0.587(1) 0.022(4) Uiso 1.00 1 d . . .
H41 H 0.980(2) 0.217(1) 1.004(1) 0.026(4) Uiso 1.00 1 d . . .
H42 H 0.815(2) 0.225(2) 0.977(1) 0.038(5) Uiso 1.00 1 d . . .
H43 H 0.923(2) 0.344(2) 0.956(1) 0.038(5) Uiso 1.00 1 d . . .
H44 H 1.111(2) 0.303(2) 0.830(1) 0.041(5) Uiso 1.00 1 d . . .
H45 H 1.154(2) 0.192(2) 0.890(1) 0.036(5) Uiso 1.00 1 d . . .
H46 H 1.127(2) 0.187(2) 0.776(1) 0.046(5) Uiso 1.00 1 d . . .
H47 H 0.983(2) 0.017(1) 0.923(1) 0.023(4) Uiso 1.00 1 d . . .
H48 H 0.956(2) 0.007(1) 0.811(1) 0.035(5) Uiso 1.00 1 d . . .
H49 H 0.830(2) 0.033(2) 0.884(1) 0.047(5) Uiso 1.00 1 d . . .
H61 H 0.328(2) 0.466(2) 0.783(1) 0.026(4) Uiso 1.00 1 d . . .
H62 H 0.375(2) 0.361(1) 0.714(1) 0.026(4) Uiso 1.00 1 d . . .
H63 H 0.406(2) 0.346(1) 0.825(1) 0.024(4) Uiso 1.00 1 d . . .
H64 H 0.613(2) 0.611(1) 0.661(1) 0.028(4) Uiso 1.00 1 d . . .
H65 H 0.489(2) 0.533(1) 0.616(1) 0.025(4) Uiso 1.00 1 d . . .
H66 H 0.454(2) 0.633(1) 0.696(1) 0.028(4) Uiso 1.00 1 d . . .
H67 H 0.672(2) 0.587(2) 0.843(1) 0.031(4) Uiso 1.00 1 d . . .
H68 H 0.573(2) 0.493(1) 0.903(1) 0.029(4) Uiso 1.00 1 d . . .
H69 H 0.506(2) 0.612(1) 0.856(1) 0.028(4) Uiso 1.00 1 d . . .

loop_
_atom_site_aniso_label
_atom_site_aniso_U_11
_atom_site_aniso_U_22
_atom_site_aniso_U_33
_atom_site_aniso_U_12
_atom_site_aniso_U_13
_atom_site_aniso_U_23
S1 0.0199(1) 0.0200(2) 0.0154(1) 0.0086(1) 0.0040(1) 0.0006(1)
O1 0.0170(5) 0.0440(6) 0.0211(5) 0.0053(4) 0.0069(4) 0.0033(5)
O2 0.0279(5) 0.0202(5) 0.0193(5) 0.0093(4) -0.0013(4) -0.0065(4)
C1 0.0232(7) 0.0204(7) 0.0156(6) 0.0080(6) -0.0019(6) -0.0043(5)
C2 0.0138(5) 0.0141(6) 0.0136(6) -0.0017(5) 0.0013(5) -0.0004(5)
C3 0.0116(5) 0.0112(6) 0.0165(6) 0.0010(5) 0.0039(5) 0.0017(5)
C4 0.0101(5) 0.0132(6) 0.0136(6) -0.0021(5) 0.0010(5) 0.0024(5)
C5 0.0130(6) 0.0143(6) 0.0115(6) -0.0008(5) 0.0003(5) -0.0006(5)
C6 0.0109(5) 0.0096(6) 0.0157(6) -0.0022(5) 0.0006(5) 0.0003(5)
C7 0.0130(5) 0.0136(6) 0.0142(6) -0.0002(5) -0.0020(5) 0.0011(5)
C41 0.0134(6) 0.0172(6) 0.0145(6) 0.0020(5) -0.0005(5) 0.0016(5)
C42 0.0286(7) 0.0393(9) 0.0143(6) 0.0123(7) -0.0043(6) 0.0007(6)
C43 0.0152(6) 0.0373(9) 0.0231(7) -0.0010(6) -0.0041(6) -0.0019(7)
C44 0.0394(9) 0.0191(7) 0.0277(7) -0.0024(6) -0.0140(8) 0.0079(6)
C61 0.0123(6) 0.0123(6) 0.0149(6) 0.0001(5) 0.0010(5) -0.0008(5)
C62 0.0137(6) 0.0154(6) 0.0271(7) 0.0009(6) 0.0024(5) 0.0006(6)
C63 0.0204(6) 0.0131(6) 0.0224(7) 0.0021(6) 0.0017(6) 0.0029(5)
C64 0.0195(7) 0.0222(7) 0.0220(7) 0.0056(6) -0.0018(6) -0.0086(6)

loop_
_geom_bond_atom_site_label_1
_geom_bond_atom_site_label_2
_geom_bond_distance
_geom_bond_publ_flag
_geom_bond_site_symmetry_1
_geom_bond_site_symmetry_2
S1 O1 1.472(1) ? . .
S1 O2 1.6311(9) ? . .
S1 C3 1.803(1) ? . .
O2 C1 1.462(2) ? . .
C1 C2 1.506(2) ? . .
C2 C3 1.393(2) ? . .
C2 C7 1.387(2) ? . .
C3 C4 1.403(2) ? . .
C4 C5 1.402(2) ? . .
C4 C41 1.540(2) ? . .
C5 C6 1.407(2) ? . .
C6 C7 1.398(2) ? . .
C6 C61 1.534(2) ? . .
C41 C42 1.534(2) ? . .
C41 C43 1.536(2) ? . .
C41 C44 1.539(2) ? . .
C61 C62 1.543(2) ? . .
C61 C63 1.540(2) ? . .
C61 C64 1.536(2) ? . .
C1 H1 1.06(2) ? . .
C1 H2 0.98(2) ? . .
C5 H5 0.95(1) ? . .
C7 H7 0.97(1) ? . .
C42 H41 1.00(2) ? . .
C42 H42 0.98(2) ? . .
C42 H43 1.06(2) ? . .
C43 H44 0.91(2) ? . .
C43 H45 0.98(2) ? . .
C43 H46 0.98(2) ? . .
C44 H47 1.03(2) ? . .
C44 H48 0.99(2) ? . .
C44 H49 0.94(2) ? . .
C62 H61 0.98(2) ? . .
C62 H62 0.97(2) ? . .
C62 H63 1.01(2) ? . .
C63 H64 0.99(2) ? . .
C63 H65 0.99(2) ? . .
C63 H66 0.99(2) ? . .
C64 H67 1.00(2) ? . .
C64 H68 0.95(2) ? . .
C64 H69 1.01(2) ? . .
H7 C7 0.97(1) ? . .
H47 C44 1.03(2) ? . .
H48 C44 0.99(2) ? . .

loop_
_cod_related_entry_id
_cod_related_entry_database
_cod_related_entry_code
1 ChemSpider 21122951
